data_4102250
loop_
_publ_author_name
'Grant W. Margulieux'
'Nils Weidemann'
'David C. Lacy'
'Curtis E. Moore'
'Arnold L. Rheingold'
'Joshua S. Figueroa'

_publ_section_title
;
 Isocyano Analogues of [Co(CO)4]n: A Tetraisocyanide of Cobalt Isolated in
 Three States of Charge
;
_journal_name_full 'Journal of the American Chemical Society'
_journal_page_first 5033
_journal_page_last 5035
_journal_paper_doi 10.1021/ja1012382
_journal_volume 132
_journal_year 2010
_chemical_formula_sum 'C108 H120 Co N4 Na O2'
_chemical_formula_weight 1588.00
_chemical_name_common Na[Co(CNArMes2)4]
_chemical_name_systematic
; 
 ? 
;
_space_group_IT_number 15
_symmetry_cell_setting monoclinic
_symmetry_space_group_name_Hall '-C 2yc'
_symmetry_space_group_name_H-M 'C 1 2/c 1'
_atom_sites_solution_hydrogens geom
_atom_sites_solution_primary direct
_atom_sites_solution_secondary difmap
_audit_creation_method SHELXL-97
_cell_angle_alpha 90.00
_cell_angle_beta 113.030(2)
_cell_angle_gamma 90.00
_cell_formula_units_Z 4
_cell_length_a 29.6016(19)
_cell_length_b 11.7105(7)
_cell_length_c 27.6057(18)
_cell_measurement_reflns_used 9853
_cell_measurement_temperature 100(2)
_cell_measurement_theta_max 25.18
_cell_measurement_theta_min 2.17
_cell_volume 8806.8(10)
_computing_cell_refinement 'Bruker SAINT'
_computing_data_collection 'Bruker APEX2'
_computing_data_reduction 'Bruker SAINT'
_computing_molecular_graphics 'Bruker SHELXTL'
_computing_publication_material 'Bruker SHELXTL'
_computing_structure_refinement 'SHELXL-97 (Sheldrick, 2008)'
_computing_structure_solution 'SHELXS-97 (Sheldrick, 2008)'
_diffrn_ambient_temperature 100(2)
_diffrn_measured_fraction_theta_full 1.000
_diffrn_measured_fraction_theta_max 0.996
_diffrn_measurement_device_type 'Bruker APEX CCD'
_diffrn_measurement_method '\f and \w scans'
_diffrn_radiation_monochromator graphite
_diffrn_radiation_source 'fine-focus sealed tube'
_diffrn_radiation_type MoK\a
_diffrn_radiation_wavelength 0.71073
_diffrn_reflns_av_R_equivalents 0.0700
_diffrn_reflns_av_sigmaI/netI 0.0529
_diffrn_reflns_limit_h_max 35
_diffrn_reflns_limit_h_min -35
_diffrn_reflns_limit_k_max 13
_diffrn_reflns_limit_k_min -14
_diffrn_reflns_limit_l_max 26
_diffrn_reflns_limit_l_min -32
_diffrn_reflns_number 46393
_diffrn_reflns_theta_full 25.00
_diffrn_reflns_theta_max 25.21
_diffrn_reflns_theta_min 1.49
_exptl_absorpt_coefficient_mu 0.254
_exptl_absorpt_correction_T_max 0.9874
_exptl_absorpt_correction_T_min 0.9702
_exptl_absorpt_correction_type multi-scan
_exptl_absorpt_process_details SADABS
_exptl_crystal_colour red
_exptl_crystal_density_diffrn 1.198
_exptl_crystal_density_method 'not measured'
_exptl_crystal_description Block
_exptl_crystal_F_000 3400
_exptl_crystal_size_max 0.12
_exptl_crystal_size_mid 0.08
_exptl_crystal_size_min 0.05
_refine_diff_density_max 0.801
_refine_diff_density_min -0.346
_refine_diff_density_rms 0.051
_refine_ls_extinction_coef 0.00008(4)
_refine_ls_extinction_expression Fc^*^=kFc[1+0.001xFc^2^\l^3^/sin(2\q)]^-1/4^
_refine_ls_extinction_method SHELXL
_refine_ls_goodness_of_fit_ref 1.097
_refine_ls_hydrogen_treatment constr
_refine_ls_matrix_type full
_refine_ls_number_parameters 539
_refine_ls_number_reflns 7899
_refine_ls_number_restraints 0
_refine_ls_restrained_S_all 1.097
_refine_ls_R_factor_all 0.0783
_refine_ls_R_factor_gt 0.0559
_refine_ls_shift/su_max 0.000
_refine_ls_shift/su_mean 0.000
_refine_ls_structure_factor_coef Fsqd
_refine_ls_weighting_details 'calc w=1/[\s^2^(Fo^2^)+(0.0307P)^2^+16.2855P] where P=(Fo^2^+2Fc^2^)/3'
_refine_ls_weighting_scheme calc
_refine_ls_wR_factor_gt 0.1076
_refine_ls_wR_factor_ref 0.1162
_reflns_number_gt 6172
_reflns_number_total 7899
_reflns_threshold_expression >2sigma(I)
_cod_data_source_file ja1012382_si_002_1.cif
_cod_data_source_block shelxl
_cod_database_code 4102250

loop_
_symmetry_equiv_pos_as_xyz
'x, y, z'
'-x, y, -z+1/2'
'x+1/2, y+1/2, z'
'-x+1/2, y+1/2, -z+1/2'
'-x, -y, -z'
'x, -y, z-1/2'
'-x+1/2, -y+1/2, -z'
'x+1/2, -y+1/2, z-1/2'

loop_
_atom_site_label
_atom_site_type_symbol
_atom_site_fract_x
_atom_site_fract_y
_atom_site_fract_z
_atom_site_U_iso_or_equiv
_atom_site_adp_type
_atom_site_occupancy
_atom_site_symmetry_multiplicity
_atom_site_calc_flag
_atom_site_refinement_flags
C1 C -0.03126(9) 0.1960(2) 0.69518(10) 0.0192(6) Uani 1 1 d .
C2 C 0.04249(9) 0.0097(2) 0.73726(10) 0.0203(6) Uani 1 1 d .
C3 C -0.06379(9) 0.3341(2) 0.61813(10) 0.0196(6) Uani 1 1 d .
C4 C -0.03219(9) 0.3394(2) 0.59081(10) 0.0214(6) Uani 1 1 d .
C5 C -0.04685(10) 0.4034(2) 0.54498(10) 0.0255(6) Uani 1 1 d .
H5 H -0.0269 0.4042 0.5252 0.031 Uiso 1 1 calc R
C6 C -0.09006(10) 0.4663(2) 0.52733(11) 0.0275(6) Uani 1 1 d .
H6 H -0.1000 0.5082 0.4954 0.033 Uiso 1 1 calc R
C7 C -0.11843(10) 0.4670(2) 0.55694(10) 0.0243(6) Uani 1 1 d .
H7 H -0.1469 0.5137 0.5459 0.029 Uiso 1 1 calc R
C8 C -0.10660(9) 0.4016(2) 0.60237(10) 0.0209(6) Uani 1 1 d .
C9 C 0.01816(9) 0.2881(2) 0.61299(10) 0.0208(6) Uani 1 1 d .
C10 C 0.02660(9) 0.1701(2) 0.61463(10) 0.0204(6) Uani 1 1 d .
C11 C 0.07468(9) 0.1302(2) 0.63429(10) 0.0234(6) Uani 1 1 d .
H11 H 0.0803 0.0501 0.6358 0.028 Uiso 1 1 calc R
C12 C 0.11470(9) 0.2033(2) 0.65178(10) 0.0241(6) Uani 1 1 d .
C13 C 0.10553(10) 0.3198(2) 0.65068(10) 0.0247(6) Uani 1 1 d .
H13 H 0.1325 0.3710 0.6632 0.030 Uiso 1 1 calc R
C14 C 0.05819(9) 0.3640(2) 0.63185(10) 0.0221(6) Uani 1 1 d .
C15 C -0.01494(10) 0.0854(2) 0.59480(11) 0.0254(6) Uani 1 1 d .
H15A H -0.0463 0.1263 0.5823 0.038 Uiso 0.50 1 calc PR
H15B H -0.0130 0.0336 0.6234 0.038 Uiso 0.50 1 calc PR
H15C H -0.0125 0.0413 0.5658 0.038 Uiso 0.50 1 calc PR
H15D H -0.0016 0.0079 0.5987 0.038 Uiso 0.50 1 calc PR
H15E H -0.0349 0.1005 0.5576 0.038 Uiso 0.50 1 calc PR
H15F H -0.0354 0.0928 0.6152 0.038 Uiso 0.50 1 calc PR
C16 C 0.16657(10) 0.1596(3) 0.67034(12) 0.0367(7) Uani 1 1 d .
H16A H 0.1895 0.2241 0.6810 0.055 Uiso 0.50 1 calc PR
H16B H 0.1709 0.1179 0.6417 0.055 Uiso 0.50 1 calc PR
H16C H 0.1731 0.1083 0.7004 0.055 Uiso 0.50 1 calc PR
H16D H 0.1662 0.0761 0.6677 0.055 Uiso 0.50 1 calc PR
H16E H 0.1847 0.1823 0.7071 0.055 Uiso 0.50 1 calc PR
H16F H 0.1826 0.1919 0.6484 0.055 Uiso 0.50 1 calc PR
C17 C 0.05104(11) 0.4915(2) 0.63244(12) 0.0316(7) Uani 1 1 d .
H17A H 0.0812 0.5270 0.6573 0.047 Uiso 1 1 calc R
H17B H 0.0239 0.5080 0.6432 0.047 Uiso 1 1 calc R
H17C H 0.0434 0.5225 0.5971 0.047 Uiso 1 1 calc R
C18 C -0.13862(9) 0.4065(2) 0.63288(10) 0.0198(6) Uani 1 1 d .
C19 C -0.18919(9) 0.3814(2) 0.60787(10) 0.0230(6) Uani 1 1 d .
C20 C -0.21858(10) 0.3899(2) 0.63657(11) 0.0269(6) Uani 1 1 d .
H20 H -0.2525 0.3727 0.6195 0.032 Uiso 1 1 calc R
C21 C -0.20040(10) 0.4225(2) 0.68887(11) 0.0257(6) Uani 1 1 d .
C22 C -0.15076(10) 0.4480(2) 0.71268(11) 0.0244(6) Uani 1 1 d .
H22 H -0.1376 0.4717 0.7484 0.029 Uiso 1 1 calc R
C23 C -0.11942(9) 0.4402(2) 0.68594(10) 0.0217(6) Uani 1 1 d .
C24 C -0.21303(10) 0.3440(3) 0.55109(11) 0.0311(7) Uani 1 1 d .
H24A H -0.2396 0.2901 0.5470 0.047 Uiso 1 1 calc R
H24B H -0.1885 0.3069 0.5407 0.047 Uiso 1 1 calc R
H24C H -0.2264 0.4109 0.5287 0.047 Uiso 1 1 calc R
C25 C -0.23305(11) 0.4283(3) 0.71911(13) 0.0386(8) Uani 1 1 d .
H25A H -0.2137 0.4528 0.7553 0.058 Uiso 0.50 1 calc PR
H25B H -0.2471 0.3527 0.7195 0.058 Uiso 0.50 1 calc PR
H25C H -0.2596 0.4832 0.7022 0.058 Uiso 0.50 1 calc PR
H25D H -0.2665 0.4063 0.6960 0.058 Uiso 0.50 1 calc PR
H25E H -0.2332 0.5064 0.7318 0.058 Uiso 0.50 1 calc PR
H25F H -0.2207 0.3760 0.7492 0.058 Uiso 0.50 1 calc PR
C26 C -0.06630(10) 0.4736(2) 0.71571(11) 0.0281(6) Uani 1 1 d .
H26A H -0.0645 0.5364 0.7399 0.042 Uiso 1 1 calc R
H26B H -0.0521 0.4981 0.6907 0.042 Uiso 1 1 calc R
H26C H -0.0479 0.4078 0.7358 0.042 Uiso 1 1 calc R
C27 C 0.10658(9) -0.1289(2) 0.73203(10) 0.0200(6) Uani 1 1 d .
C28 C 0.14761(9) -0.1369(2) 0.78047(10) 0.0224(6) Uani 1 1 d .
C29 C 0.18666(10) -0.2054(2) 0.78313(11) 0.0252(6) Uani 1 1 d .
H29 H 0.2150 -0.2089 0.8150 0.030 Uiso 1 1 calc R
C30 C 0.18497(10) -0.2687(2) 0.74007(11) 0.0266(6) Uani 1 1 d .
H30 H 0.2123 -0.3142 0.7423 0.032 Uiso 1 1 calc R
C31 C 0.14366(9) -0.2656(2) 0.69390(11) 0.0234(6) Uani 1 1 d .
H31 H 0.1424 -0.3119 0.6651 0.028 Uiso 1 1 calc R
C32 C 0.10361(9) -0.1959(2) 0.68850(10) 0.0204(6) Uani 1 1 d .
C33 C 0.14745(9) -0.0803(2) 0.82907(10) 0.0218(6) Uani 1 1 d .
C34 C 0.15148(10) 0.0384(2) 0.83582(10) 0.0252(6) Uani 1 1 d .
C35 C 0.15062(9) 0.0858(2) 0.88161(10) 0.0251(6) Uani 1 1 d .
H35 H 0.1532 0.1663 0.8860 0.030 Uiso 1 1 calc R
C36 C 0.14609(9) 0.0196(2) 0.92106(10) 0.0239(6) Uani 1 1 d .
C37 C 0.14215(9) -0.0977(2) 0.91351(10) 0.0235(6) Uani 1 1 d .
H37 H 0.1391 -0.1444 0.9402 0.028 Uiso 1 1 calc R
C38 C 0.14252(9) -0.1495(2) 0.86821(10) 0.0211(6) Uani 1 1 d .
C39 C 0.15824(13) 0.1148(3) 0.79523(12) 0.0400(8) Uani 1 1 d .
H39A H 0.1580 0.0686 0.7656 0.060 Uiso 0.50 1 calc PR
H39B H 0.1897 0.1551 0.8110 0.060 Uiso 0.50 1 calc PR
H39C H 0.1314 0.1706 0.7827 0.060 Uiso 0.50 1 calc PR
H39D H 0.1614 0.1943 0.8073 0.060 Uiso 0.50 1 calc PR
H39E H 0.1297 0.1077 0.7618 0.060 Uiso 0.50 1 calc PR
H39F H 0.1880 0.0923 0.7902 0.060 Uiso 0.50 1 calc PR
C40 C 0.14561(10) 0.0729(2) 0.97063(11) 0.0296(7) Uani 1 1 d .
H40A H 0.1793 0.0787 0.9970 0.044 Uiso 1 1 calc R
H40B H 0.1261 0.0254 0.9844 0.044 Uiso 1 1 calc R
H40C H 0.1311 0.1494 0.9627 0.044 Uiso 1 1 calc R
C41 C 0.13720(10) -0.2772(2) 0.86197(11) 0.0260(6) Uani 1 1 d .
H41A H 0.1682 -0.3103 0.8637 0.039 Uiso 1 1 calc R
H41B H 0.1111 -0.2954 0.8279 0.039 Uiso 1 1 calc R
H41C H 0.1289 -0.3090 0.8903 0.039 Uiso 1 1 calc R
C42 C 0.05897(9) -0.1994(2) 0.63821(10) 0.0205(6) Uani 1 1 d .
C43 C 0.06253(10) -0.1765(2) 0.58971(11) 0.0242(6) Uani 1 1 d .
C44 C 0.02099(11) -0.1861(2) 0.54326(11) 0.0283(7) Uani 1 1 d .
H44 H 0.0238 -0.1708 0.5107 0.034 Uiso 1 1 calc R
C45 C -0.02446(10) -0.2173(2) 0.54289(10) 0.0266(6) Uani 1 1 d .
C46 C -0.02704(10) -0.2403(2) 0.59068(10) 0.0232(6) Uani 1 1 d .
H46 H -0.0577 -0.2632 0.5911 0.028 Uiso 1 1 calc R
C47 C 0.01324(9) -0.2316(2) 0.63834(10) 0.0200(6) Uani 1 1 d .
C48 C 0.11005(11) -0.1407(3) 0.58554(12) 0.0346(7) Uani 1 1 d .
H48A H 0.1255 -0.2075 0.5770 0.052 Uiso 1 1 calc R
H48B H 0.1323 -0.1084 0.6192 0.052 Uiso 1 1 calc R
H48C H 0.1031 -0.0832 0.5578 0.052 Uiso 1 1 calc R
C49 C -0.06935(11) -0.2245(3) 0.49221(11) 0.0360(7) Uani 1 1 d .
H49A H -0.0963 -0.2596 0.4991 0.054 Uiso 1 1 calc R
H49B H -0.0619 -0.2710 0.4667 0.054 Uiso 1 1 calc R
H49C H -0.0789 -0.1476 0.4779 0.054 Uiso 1 1 calc R
C50 C 0.00545(10) -0.2609(2) 0.68783(10) 0.0236(6) Uani 1 1 d .
H50A H -0.0078 -0.1943 0.6993 0.035 Uiso 1 1 calc R
H50B H 0.0368 -0.2830 0.7156 0.035 Uiso 1 1 calc R
H50C H -0.0178 -0.3246 0.6807 0.035 Uiso 1 1 calc R
Co1 Co 0.0000 0.10399(4) 0.7500 0.01975(14) Uani 1 2 d S
N1 N 0.06843(8) -0.05619(18) 0.72766(8) 0.0219(5) Uani 1 1 d .
N2 N -0.05211(7) 0.26404(17) 0.66151(8) 0.0207(5) Uani 1 1 d .
Na1 Na 0.07275(9) 0.2348(2) 0.73058(10) 0.0397(6) Uani 0.50 1 d P
C1S C 0.27651(11) 0.7831(3) 0.94946(12) 0.0371(7) Uani 1 1 d .
H1S1 H 0.2427 0.8009 0.9460 0.044 Uiso 1 1 calc R
H1S2 H 0.2994 0.8032 0.9856 0.044 Uiso 1 1 calc R
C2S C 0.28071(12) 0.6581(3) 0.93981(13) 0.0430(8) Uani 1 1 d .
H2S1 H 0.2580 0.6387 0.9040 0.065 Uiso 1 1 calc R
H2S2 H 0.2724 0.6133 0.9652 0.065 Uiso 1 1 calc R
H2S3 H 0.3144 0.6407 0.9439 0.065 Uiso 1 1 calc R
C3S C 0.28058(11) 0.9659(3) 0.91606(12) 0.0341(7) Uani 1 1 d .
H3S1 H 0.3012 0.9934 0.9518 0.041 Uiso 1 1 calc R
H3S2 H 0.2458 0.9807 0.9096 0.041 Uiso 1 1 calc R
C4S C 0.29392(16) 1.0274(3) 0.87615(15) 0.0603(11) Uani 1 1 d .
H4S1 H 0.3290 1.0170 0.8843 0.090 Uiso 1 1 calc R
H4S2 H 0.2868 1.1089 0.8769 0.090 Uiso 1 1 calc R
H4S3 H 0.2747 0.9966 0.8411 0.090 Uiso 1 1 calc R
O1S O 0.28809(7) 0.84708(18) 0.91218(8) 0.0367(5) Uani 1 1 d .

loop_
_atom_site_aniso_label
_atom_site_aniso_U_11
_atom_site_aniso_U_22
_atom_site_aniso_U_33
_atom_site_aniso_U_23
_atom_site_aniso_U_13
_atom_site_aniso_U_12
C1 0.0178(13) 0.0174(13) 0.0237(14) -0.0040(11) 0.0096(12) -0.0017(11)
C2 0.0278(15) 0.0188(14) 0.0140(13) -0.0015(11) 0.0080(12) -0.0046(11)
C3 0.0187(13) 0.0161(13) 0.0199(14) -0.0002(11) 0.0032(11) -0.0003(10)
C4 0.0238(14) 0.0148(13) 0.0246(15) -0.0030(11) 0.0085(12) -0.0003(11)
C5 0.0310(15) 0.0250(15) 0.0217(14) -0.0002(12) 0.0115(12) 0.0011(12)
C6 0.0328(16) 0.0287(16) 0.0199(15) 0.0030(12) 0.0091(13) 0.0055(12)
C7 0.0240(14) 0.0237(14) 0.0211(14) 0.0012(11) 0.0045(12) 0.0059(11)
C8 0.0195(13) 0.0188(13) 0.0212(14) -0.0031(11) 0.0043(11) 0.0004(11)
C9 0.0233(14) 0.0233(14) 0.0173(13) -0.0001(11) 0.0095(11) 0.0027(11)
C10 0.0244(14) 0.0214(14) 0.0173(14) -0.0003(11) 0.0104(12) -0.0004(11)
C11 0.0298(15) 0.0213(14) 0.0211(14) 0.0032(11) 0.0121(12) 0.0079(12)
C12 0.0209(14) 0.0329(16) 0.0190(14) 0.0048(12) 0.0084(12) 0.0041(12)
C13 0.0216(14) 0.0316(16) 0.0199(14) -0.0005(12) 0.0071(12) -0.0056(12)
C14 0.0252(14) 0.0209(14) 0.0208(14) 0.0011(11) 0.0095(12) -0.0006(11)
C15 0.0279(15) 0.0212(14) 0.0289(15) -0.0023(12) 0.0131(13) -0.0010(11)
C16 0.0253(16) 0.0482(19) 0.0373(18) 0.0074(15) 0.0128(14) 0.0062(14)
C17 0.0323(16) 0.0244(15) 0.0338(17) -0.0018(13) 0.0082(14) -0.0041(13)
C18 0.0220(14) 0.0127(13) 0.0233(14) 0.0017(11) 0.0072(11) 0.0039(10)
C19 0.0224(14) 0.0184(14) 0.0240(14) 0.0021(11) 0.0045(12) 0.0058(11)
C20 0.0178(14) 0.0231(14) 0.0358(17) 0.0035(13) 0.0062(12) 0.0037(11)
C21 0.0301(16) 0.0161(14) 0.0348(17) 0.0037(12) 0.0169(13) 0.0056(11)
C22 0.0313(16) 0.0180(14) 0.0232(15) 0.0006(11) 0.0097(13) 0.0035(12)
C23 0.0254(14) 0.0133(13) 0.0230(14) 0.0026(11) 0.0058(12) 0.0028(11)
C24 0.0235(15) 0.0354(17) 0.0256(16) -0.0016(13) 0.0001(13) 0.0012(13)
C25 0.0416(18) 0.0349(18) 0.049(2) -0.0005(15) 0.0279(16) 0.0018(14)
C26 0.0262(15) 0.0256(15) 0.0247(15) -0.0058(12) 0.0015(13) 0.0001(12)
C27 0.0224(14) 0.0161(13) 0.0236(14) 0.0016(11) 0.0113(12) -0.0024(10)
C28 0.0261(14) 0.0173(13) 0.0230(14) 0.0018(11) 0.0087(12) -0.0057(11)
C29 0.0209(14) 0.0259(15) 0.0267(15) 0.0028(12) 0.0069(12) -0.0033(12)
C30 0.0225(15) 0.0229(15) 0.0370(17) 0.0009(12) 0.0145(13) -0.0001(11)
C31 0.0267(15) 0.0196(14) 0.0286(15) -0.0033(11) 0.0158(13) -0.0031(11)
C32 0.0230(14) 0.0172(13) 0.0226(14) 0.0008(11) 0.0106(12) -0.0031(11)
C33 0.0184(13) 0.0224(14) 0.0203(14) 0.0006(11) 0.0030(11) -0.0027(11)
C34 0.0291(15) 0.0225(15) 0.0208(14) 0.0030(11) 0.0064(12) -0.0045(12)
C35 0.0279(15) 0.0172(14) 0.0241(15) -0.0008(11) 0.0033(12) -0.0016(11)
C36 0.0176(14) 0.0270(15) 0.0232(15) -0.0017(12) 0.0038(12) 0.0006(11)
C37 0.0203(14) 0.0271(15) 0.0211(14) 0.0055(12) 0.0058(11) -0.0006(11)
C38 0.0172(13) 0.0190(13) 0.0240(15) 0.0032(11) 0.0045(11) 0.0000(11)
C39 0.064(2) 0.0260(16) 0.0273(17) 0.0011(13) 0.0145(16) -0.0156(15)
C40 0.0262(15) 0.0330(17) 0.0272(16) -0.0051(13) 0.0080(13) 0.0017(12)
C41 0.0290(15) 0.0209(14) 0.0290(16) 0.0028(12) 0.0125(13) -0.0023(12)
C42 0.0273(14) 0.0126(13) 0.0226(14) -0.0037(11) 0.0107(12) 0.0015(11)
C43 0.0364(16) 0.0181(14) 0.0240(15) -0.0029(11) 0.0183(13) 0.0015(11)
C44 0.0450(18) 0.0277(16) 0.0178(14) 0.0007(12) 0.0182(14) 0.0059(13)
C45 0.0330(16) 0.0251(15) 0.0198(14) -0.0029(12) 0.0084(13) 0.0060(12)
C46 0.0248(14) 0.0197(14) 0.0246(15) -0.0008(11) 0.0093(12) 0.0019(11)
C47 0.0265(14) 0.0132(13) 0.0221(14) -0.0013(10) 0.0116(12) 0.0028(11)
C48 0.0425(18) 0.0381(18) 0.0322(17) 0.0008(14) 0.0245(15) 0.0000(14)
C49 0.0416(18) 0.0393(18) 0.0220(16) -0.0005(13) 0.0070(14) 0.0060(14)
C50 0.0250(14) 0.0260(15) 0.0200(14) 0.0016(11) 0.0091(12) -0.0038(12)
Co1 0.0296(3) 0.0141(3) 0.0166(3) 0.000 0.0102(2) 0.000
N1 0.0271(12) 0.0189(11) 0.0180(12) -0.0020(9) 0.0071(10) 0.0002(10)
N2 0.0191(11) 0.0182(11) 0.0242(12) 0.0022(10) 0.0077(10) 0.0023(9)
Na1 0.0400(14) 0.0396(14) 0.0431(15) 0.0023(12) 0.0204(12) -0.0034(11)
C1S 0.0303(17) 0.054(2) 0.0255(16) 0.0049(15) 0.0092(14) -0.0008(15)
C2S 0.0403(19) 0.046(2) 0.040(2) 0.0052(16) 0.0134(16) 0.0011(16)
C3S 0.0337(17) 0.0392(18) 0.0279(16) -0.0081(14) 0.0104(14) -0.0026(14)
C4S 0.092(3) 0.042(2) 0.060(3) -0.0012(19) 0.044(2) -0.004(2)
O1S 0.0423(12) 0.0399(12) 0.0330(12) 0.0000(10) 0.0202(10) 0.0026(10)

loop_
_atom_type_symbol
_atom_type_description
_atom_type_scat_dispersion_real
_atom_type_scat_dispersion_imag
_atom_type_scat_source
C C 0.0033 0.0016 'International Tables Vol C Tables 4.2.6.8 and 6.1.1.4'
H H 0.0000 0.0000 'International Tables Vol C Tables 4.2.6.8 and 6.1.1.4'
N N 0.0061 0.0033 'International Tables Vol C Tables 4.2.6.8 and 6.1.1.4'
O O 0.0106 0.0060 'International Tables Vol C Tables 4.2.6.8 and 6.1.1.4'
Na Na 0.0362 0.0249 'International Tables Vol C Tables 4.2.6.8 and 6.1.1.4'
Co Co 0.3494 0.9721 'International Tables Vol C Tables 4.2.6.8 and 6.1.1.4'

loop_
_geom_angle_atom_site_label_1
_geom_angle_atom_site_label_2
_geom_angle_atom_site_label_3
_geom_angle
_geom_angle_site_symmetry_1
_geom_angle_site_symmetry_3
N2 C1 Co1 174.6(2) . .
N2 C1 Na1 102.66(18) . 2_556
Co1 C1 Na1 73.13(10) . 2_556
N2 C1 Na1 108.47(18) . .
Co1 C1 Na1 71.21(9) . .
Na1 C1 Na1 116.21(10) 2_556 .
N1 C2 Co1 176.5(2) . .
N1 C2 Na1 110.09(19) . .
Co1 C2 Na1 72.79(10) . .
N2 C3 C8 119.4(2) . .
N2 C3 C4 119.7(2) . .
C8 C3 C4 120.9(2) . .
C5 C4 C3 118.3(2) . .
C5 C4 C9 119.7(2) . .
C3 C4 C9 121.7(2) . .
C4 C5 C6 121.6(3) . .
C7 C6 C5 119.0(3) . .
C6 C7 C8 122.2(2) . .
C7 C8 C3 117.7(2) . .
C7 C8 C18 119.7(2) . .
C3 C8 C18 122.6(2) . .
C10 C9 C14 119.8(2) . .
C10 C9 C4 123.0(2) . .
C14 C9 C4 117.3(2) . .
C10 C9 Na1 75.65(15) . .
C14 C9 Na1 73.66(15) . .
C4 C9 Na1 122.78(17) . .
C11 C10 C9 119.1(2) . .
C11 C10 C15 119.0(2) . .
C9 C10 C15 121.8(2) . .
C11 C10 Na1 72.76(15) . .
C9 C10 Na1 77.85(16) . .
C15 C10 Na1 120.85(17) . .
C12 C11 C10 122.2(2) . .
C12 C11 Na1 75.20(16) . .
C10 C11 Na1 80.46(16) . .
C11 C12 C13 117.8(2) . .
C11 C12 C16 121.8(3) . .
C13 C12 C16 120.4(3) . .
C11 C12 Na1 77.47(16) . .
C13 C12 Na1 75.86(16) . .
C16 C12 Na1 117.64(18) . .
C12 C13 C14 122.2(2) . .
C12 C13 Na1 76.57(16) . .
C14 C13 Na1 79.88(16) . .
C13 C14 C9 118.9(2) . .
C13 C14 C17 119.3(2) . .
C9 C14 C17 121.8(2) . .
C13 C14 Na1 72.96(16) . .
C9 C14 Na1 79.56(16) . .
C17 C14 Na1 117.40(18) . .
C23 C18 C19 119.2(2) . .
C23 C18 C8 120.7(2) . .
C19 C18 C8 120.1(2) . .
C20 C19 C18 119.1(2) . .
C20 C19 C24 118.0(2) . .
C18 C19 C24 122.9(2) . .
C21 C20 C19 122.7(3) . .
C20 C21 C22 117.5(2) . .
C20 C21 C25 121.3(3) . .
C22 C21 C25 121.2(3) . .
C21 C22 C23 122.3(3) . .
C22 C23 C18 119.2(2) . .
C22 C23 C26 117.4(2) . .
C18 C23 C26 123.3(2) . .
N1 C27 C32 119.5(2) . .
N1 C27 C28 119.6(2) . .
C32 C27 C28 120.9(2) . .
C29 C28 C27 118.6(2) . .
C29 C28 C33 120.2(2) . .
C27 C28 C33 121.0(2) . .
C28 C29 C30 121.0(3) . .
C31 C30 C29 120.0(3) . .
C30 C31 C32 121.5(2) . .
C31 C32 C27 117.8(2) . .
C31 C32 C42 119.2(2) . .
C27 C32 C42 123.0(2) . .
C34 C33 C38 120.0(2) . .
C34 C33 C28 121.9(2) . .
C38 C33 C28 118.2(2) . .
C35 C34 C33 119.1(2) . .
C35 C34 C39 119.6(2) . .
C33 C34 C39 121.3(3) . .
C36 C35 C34 122.2(2) . .
C35 C36 C37 117.7(2) . .
C35 C36 C40 121.3(2) . .
C37 C36 C40 121.1(2) . .
C36 C37 C38 122.4(2) . .
C37 C38 C33 118.6(2) . .
C37 C38 C41 119.9(2) . .
C33 C38 C41 121.5(2) . .
C47 C42 C43 118.9(2) . .
C47 C42 C32 120.4(2) . .
C43 C42 C32 120.6(2) . .
C44 C43 C42 119.5(2) . .
C44 C43 C48 117.7(2) . .
C42 C43 C48 122.8(2) . .
C45 C44 C43 122.1(3) . .
C46 C45 C44 117.4(2) . .
C46 C45 C49 121.2(3) . .
C44 C45 C49 121.4(3) . .
C45 C46 C47 122.9(3) . .
C46 C47 C42 119.1(2) . .
C46 C47 C50 117.4(2) . .
C42 C47 C50 123.4(2) . .
C1 Co1 C1 106.08(16) 2_556 .
C1 Co1 C2 111.80(11) 2_556 2_556
C1 Co1 C2 111.27(11) . 2_556
C1 Co1 C2 111.27(11) 2_556 .
C1 Co1 C2 111.80(11) . .
C2 Co1 C2 104.75(16) 2_556 .
C1 Co1 Na1 70.01(9) 2_556 .
C1 Co1 Na1 72.39(9) . .
C2 Co1 Na1 174.68(9) 2_556 .
C2 Co1 Na1 70.04(9) . .
C1 Co1 Na1 72.39(9) 2_556 2_556
C1 Co1 Na1 70.01(9) . 2_556
C2 Co1 Na1 70.04(9) 2_556 2_556
C2 Co1 Na1 174.68(9) . 2_556
Na1 Co1 Na1 115.19(10) . 2_556
C2 N1 C27 163.2(2) . .
C1 N2 C3 161.6(2) . .
C1 Na1 C2 63.84(9) 2_556 .
C1 Na1 Co1 36.86(6) 2_556 .
C2 Na1 Co1 37.17(6) . .
C1 Na1 C1 60.47(10) 2_556 .
C2 Na1 C1 63.17(9) . .
Co1 Na1 C1 36.40(6) . .
C1 Na1 C13 168.28(12) 2_556 .
C2 Na1 C13 125.38(12) . .
Co1 Na1 C13 145.49(11) . .
C1 Na1 C13 115.22(11) . .
C1 Na1 C12 163.39(12) 2_556 .
C2 Na1 C12 99.75(11) . .
Co1 Na1 C12 130.01(10) . .
C1 Na1 C12 115.92(11) . .
C13 Na1 C12 27.57(8) . .
C1 Na1 C11 139.39(12) 2_556 .
C2 Na1 C11 77.79(10) . .
Co1 Na1 C11 103.18(9) . .
C1 Na1 C11 91.35(10) . .
C13 Na1 C11 47.85(8) . .
C12 Na1 C11 27.33(8) . .
C1 Na1 C14 142.86(11) 2_556 .
C2 Na1 C14 126.59(11) . .
Co1 Na1 C14 126.16(10) . .
C1 Na1 C14 90.96(10) . .
C13 Na1 C14 27.16(7) . .
C12 Na1 C14 48.54(8) . .
C11 Na1 C14 55.69(8) . .
C1 Na1 C10 125.64(11) 2_556 .
C2 Na1 C10 79.18(9) . .
Co1 Na1 C10 90.15(8) . .
C1 Na1 C10 67.87(9) . .
C13 Na1 C10 55.50(8) . .
C12 Na1 C10 48.06(8) . .
C11 Na1 C10 26.79(7) . .
C14 Na1 C10 47.43(8) . .
C1 Na1 C9 127.22(11) 2_556 .
C2 Na1 C9 102.14(10) . .
Co1 Na1 C9 100.58(9) . .
C1 Na1 C9 67.83(9) . .
C13 Na1 C9 47.40(8) . .
C12 Na1 C9 55.91(8) . .
C11 Na1 C9 47.10(8) . .
C14 Na1 C9 26.78(7) . .
C10 Na1 C9 26.50(7) . .
O1S C1S C2S 109.0(3) . .
O1S C3S C4S 108.8(3) . .
C1S O1S C3S 111.9(2) . .

loop_
_geom_bond_atom_site_label_1
_geom_bond_atom_site_label_2
_geom_bond_distance
_geom_bond_site_symmetry_2
C1 N2 1.196(3) .
C1 Co1 1.792(3) .
C1 Na1 2.808(3) 2_556
C1 Na1 2.879(3) .
C2 N1 1.189(3) .
C2 Co1 1.808(3) .
C2 Na1 2.813(3) .
C3 N2 1.380(3) .
C3 C8 1.410(3) .
C3 C4 1.414(4) .
C4 C5 1.386(4) .
C4 C9 1.497(3) .
C5 C6 1.389(4) .
C6 C7 1.382(4) .
C7 C8 1.392(4) .
C8 C18 1.495(4) .
C9 C10 1.402(4) .
C9 C14 1.407(4) .
C9 Na1 3.072(4) .
C10 C11 1.391(4) .
C10 C15 1.506(4) .
C10 Na1 3.044(4) .
C11 C12 1.386(4) .
C11 Na1 2.948(4) .
C12 C13 1.389(4) .
C12 C16 1.505(4) .
C12 Na1 2.920(4) .
C13 C14 1.390(4) .
C13 Na1 2.911(4) .
C14 C17 1.510(4) .
C14 Na1 2.997(4) .
C18 C23 1.404(4) .
C18 C19 1.413(4) .
C19 C20 1.391(4) .
C19 C24 1.510(4) .
C20 C21 1.383(4) .
C21 C22 1.387(4) .
C21 C25 1.505(4) .
C22 C23 1.397(4) .
C23 C26 1.513(4) .
C27 N1 1.381(3) .
C27 C32 1.409(4) .
C27 C28 1.415(4) .
C28 C29 1.385(4) .
C28 C33 1.498(4) .
C29 C30 1.385(4) .
C30 C31 1.379(4) .
C31 C32 1.398(4) .
C32 C42 1.497(4) .
C33 C34 1.401(4) .
C33 C38 1.403(4) .
C34 C35 1.390(4) .
C34 C39 1.508(4) .
C35 C36 1.386(4) .
C36 C37 1.387(4) .
C36 C40 1.509(4) .
C37 C38 1.394(4) .
C38 C41 1.507(4) .
C42 C47 1.407(4) .
C42 C43 1.409(4) .
C43 C44 1.391(4) .
C43 C48 1.515(4) .
C44 C45 1.390(4) .
C45 C46 1.378(4) .
C45 C49 1.508(4) .
C46 C47 1.391(4) .
C47 C50 1.511(3) .
Co1 C1 1.792(3) 2_556
Co1 C2 1.808(3) 2_556
Co1 Na1 2.859(2) .
Co1 Na1 2.859(2) 2_556
Na1 C1 2.808(3) 2_556
C1S O1S 1.420(3) .
C1S C2S 1.502(4) .
C3S O1S 1.420(4) .
C3S C4S 1.493(4) .
